data_2016846
loop_
_publ_author_name
'Huang, Gansheng'
'Liu, Dongsheng'
'Huang, Xihe'
'Huang, Changcang'
'Qin, Xiaohuan'

_publ_section_title
Poly[(\m~2~-aqua-\k^2^<i>O</i>:<i>O</i>)(\m~3~-azido-\k^3^<i>N</i>^1^:<i>N</i>^1^:<i>N</i>^3^)(\m~2~-isonicotinato-\k^2^<i>O</i>:<i>O</i>')lead(II)]
_journal_coeditor_code SQ3167
_journal_issue 11
_journal_name_full 'Acta Crystallographica Section C'
_journal_page_first m369
_journal_page_last m371
_journal_paper_doi 10.1107/S0108270108031065
_journal_volume 64
_journal_year 2008
_chemical_formula_iupac '[Pb (C6 H4 N O2) (N3) (H2 O)]'
_chemical_formula_moiety 'C6 H6 N4 O3 Pb'
_chemical_formula_sum 'C6 H6 N4 O3 Pb'
_chemical_formula_weight 389.34
_chemical_name_systematic
;
Poly[(\m~2~-aqua-\k^2^<i>O</i>:<i>O</i>)(\m~3~-azido-
\k^3^<i>N</i>^1^:<i>N</i>^3^:<i>N</i>^3^)(\m~2~-isonicotinato-
\k^2^<i>O</i>:<i>O</i>')lead(II)]
;
_space_group_IT_number 14
_symmetry_cell_setting monoclinic
_symmetry_space_group_name_Hall '-P 2ybc'
_symmetry_space_group_name_H-M 'P 1 21/c 1'
_atom_sites_solution_hydrogens geom
_atom_sites_solution_primary direct
_atom_sites_solution_secondary difmap
_audit_creation_method SHELXL-97
_cell_angle_alpha 90.00
_cell_angle_beta 105.33(3)
_cell_angle_gamma 90.00
_cell_formula_units_Z 4
_cell_length_a 10.815(2)
_cell_length_b 12.963(3)
_cell_length_c 6.3422(13)
_cell_measurement_reflns_used 25
_cell_measurement_temperature 298(2)
_cell_measurement_theta_max 18
_cell_measurement_theta_min 12
_cell_volume 857.5(3)
_computing_cell_refinement 'CrystalClear (Rigaku, 2002)'
_computing_data_collection 'CrystalClear (Rigaku, 2002)'
_computing_data_reduction 'CrystalClear (Rigaku, 2002)'
_computing_molecular_graphics 'SHELXTL (Sheldrick, 2008)'
_computing_publication_material 'SHELXTL (Sheldrick, 2008)'
_computing_structure_refinement 'SHELXTL (Sheldrick, 2008)'
_computing_structure_solution 'SHELXTL (Sheldrick, 2008)'
_diffrn_ambient_temperature 298(2)
_diffrn_measured_fraction_theta_full 0.986
_diffrn_measured_fraction_theta_max 0.986
_diffrn_measurement_device_type 'Rigaku Mercury CCD area-detector'
_diffrn_measurement_method \w
_diffrn_radiation_monochromator graphite
_diffrn_radiation_source 'fine-focus sealed tube'
_diffrn_radiation_type MoK\a
_diffrn_radiation_wavelength 0.71073
_diffrn_reflns_av_R_equivalents 0.0547
_diffrn_reflns_av_sigmaI/netI 0.0395
_diffrn_reflns_limit_h_max 13
_diffrn_reflns_limit_h_min -13
_diffrn_reflns_limit_k_max 16
_diffrn_reflns_limit_k_min -16
_diffrn_reflns_limit_l_max 7
_diffrn_reflns_limit_l_min -7
_diffrn_reflns_number 5684
_diffrn_reflns_theta_full 26.36
_diffrn_reflns_theta_max 26.36
_diffrn_reflns_theta_min 3.14
_diffrn_standards_decay_% 0
_diffrn_standards_number 0
_exptl_absorpt_coefficient_mu 19.661
_exptl_absorpt_correction_T_max 0.135
_exptl_absorpt_correction_T_min 0.0381
_exptl_absorpt_correction_type multi-scan
_exptl_absorpt_process_details '(RAPID-AUTO; Rigaku, 1998)'
_exptl_crystal_colour Colourless
_exptl_crystal_density_diffrn 3.016
_exptl_crystal_density_method 'not measured'
_exptl_crystal_description prism
_exptl_crystal_F_000 704
_exptl_crystal_size_max 0.18
_exptl_crystal_size_mid 0.15
_exptl_crystal_size_min 0.10
_refine_diff_density_max 3.033
_refine_diff_density_min -3.018
_refine_ls_extinction_method none
_refine_ls_goodness_of_fit_ref 1.093
_refine_ls_hydrogen_treatment mixed
_refine_ls_matrix_type full
_refine_ls_number_parameters 133
_refine_ls_number_reflns 1720
_refine_ls_number_restraints 3
_refine_ls_restrained_S_all 1.092
_refine_ls_R_factor_all 0.0460
_refine_ls_R_factor_gt 0.0447
_refine_ls_shift/su_max 0.002
_refine_ls_shift/su_mean 0.000
_refine_ls_structure_factor_coef Fsqd
_refine_ls_weighting_details 'calc w=1/[\s^2^(Fo^2^)+(0.0915P)^2^+2.9191P] where P=(Fo^2^+2Fc^2^)/3'
_refine_ls_weighting_scheme calc
_refine_ls_wR_factor_gt 0.1254
_refine_ls_wR_factor_ref 0.1273
_reflns_number_gt 1660
_reflns_number_total 1720
_reflns_threshold_expression I>2\s(I)
_cod_data_source_file sq3167.cif
_cod_data_source_block I
_cod_depositor_comments
;
The following automatic conversions were performed:
'_symmetry_cell_setting' value 'Monoclinic' changed to 'monoclinic'
according to '/home/saulius/struct/CIF-dictionaries/cif_core.dic'
dictionary named 'cif_core.dic' version 2.4.1 from
2010-06-29.

'_exptl_absorpt_correction_type' value 'Multi-scan' changed
to 'multi-scan' according to
'/home/saulius/struct/CIF-dictionaries/cif_core.dic' dictionary named
'cif_core.dic' version 2.4.1 from 2010-06-29.

Automatic conversion script
Id: cif_fix_enum 1527 2010-12-29 10:47:43Z saulius 

The following automatic conversions were performed:

'_symmetry_cell_setting' value 'Monoclinic' changed to 'monoclinic'
according to /home/saulius/struct/CIF-dictionaries/cif_core.dic
dictionary named 'cif_core.dic' version 2.4.1 from
2010-06-29.

'_exptl_absorpt_correction_type' value 'Multi-scan'
changed to 'multi-scan' according to
/home/saulius/struct/CIF-dictionaries/cif_core.dic dictionary named
'cif_core.dic' version 2.4.1 from 2010-06-29.

Automatic conversion script
Id: cif_fix_values 1715 2011-07-08 13:25:40Z adriana 
;
_cod_original_sg_symbol_H-M P21/c
_cod_database_code 2016846
_cod_database_fobs_code 2016846

loop_
_symmetry_equiv_pos_as_xyz
'x, y, z'
'-x, y+1/2, -z+1/2'
'-x, -y, -z'
'x, -y-1/2, z-1/2'

loop_
_atom_site_type_symbol
_atom_site_label
_atom_site_fract_x
_atom_site_fract_y
_atom_site_fract_z
_atom_site_U_iso_or_equiv
_atom_site_adp_type
_atom_site_calc_flag
_atom_site_refinement_flags
_atom_site_occupancy
Pb Pb1 0.45204(2) 0.873907(19) 0.25014(4) 0.0209(2) Uani d . 1
O O1 0.2276(5) 0.8183(4) 0.2412(10) 0.0319(13) Uani d . 1
O O2 0.3297(5) 0.6678(5) 0.3288(9) 0.0277(12) Uani d . 1
O OW1 0.3715(5) 0.9836(4) 0.5429(8) 0.0199(10) Uani d D 1
N N1 0.5753(6) 0.7009(5) 0.1560(11) 0.0248(14) Uani d . 1
N N2 0.5977(7) 0.6366(5) 0.2967(13) 0.0215(15) Uani d . 1
N N3 0.6192(8) 0.5729(6) 0.4349(11) 0.0344(17) Uani d . 1
N N4 -0.1425(6) 0.5770(6) 0.1266(11) 0.0260(14) Uani d . 1
C C1 0.2296(6) 0.7213(6) 0.2652(11) 0.0188(14) Uani d . 1
C C2 0.0998(7) 0.6687(6) 0.2134(13) 0.0203(15) Uani d . 1
C C3 -0.0124(7) 0.7240(6) 0.1069(12) 0.0201(14) Uani d . 1
H H3 -0.0073 0.7924 0.0660 0.024 Uiso calc R 1
C C4 -0.1300(8) 0.6743(6) 0.0646(14) 0.0258(17) Uani d . 1
H H4 -0.2031 0.7101 -0.0098 0.031 Uiso calc R 1
C C5 -0.0366(7) 0.5251(7) 0.2264(13) 0.0256(18) Uani d . 1
H H5 -0.0452 0.4570 0.2659 0.031 Uiso calc R 1
C C6 0.0878(8) 0.5679(6) 0.2756(12) 0.0216(15) Uani d . 1
H H6 0.1592 0.5296 0.3474 0.026 Uiso calc R 1
H H1WA 0.304(5) 1.008(6) 0.463(11) 0.026 Uiso d D 1
H H1WB 0.354(7) 0.948(6) 0.642(10) 0.026 Uiso d D 1

loop_
_atom_site_aniso_label
_atom_site_aniso_U_11
_atom_site_aniso_U_22
_atom_site_aniso_U_33
_atom_site_aniso_U_12
_atom_site_aniso_U_13
_atom_site_aniso_U_23
Pb1 0.0205(3) 0.0169(3) 0.0235(3) -0.00103(8) 0.00258(18) -0.00351(8)
O1 0.032(3) 0.022(3) 0.042(3) -0.013(2) 0.011(3) -0.004(2)
O2 0.012(2) 0.043(4) 0.025(3) -0.002(2) 0.000(2) -0.008(3)
OW1 0.016(2) 0.019(3) 0.024(3) 0.0021(19) 0.004(2) 0.002(2)
N1 0.023(3) 0.023(3) 0.030(4) -0.001(3) 0.010(3) -0.003(3)
N2 0.021(4) 0.015(3) 0.028(4) 0.000(2) 0.004(3) -0.003(3)
N3 0.046(4) 0.027(4) 0.024(4) 0.001(3) -0.001(3) 0.007(3)
N4 0.021(3) 0.030(4) 0.024(3) -0.008(3) 0.002(3) -0.004(3)
C1 0.017(3) 0.024(4) 0.016(3) -0.001(3) 0.006(3) -0.002(3)
C2 0.020(3) 0.018(4) 0.025(4) 0.000(3) 0.010(3) -0.002(3)
C3 0.023(4) 0.017(3) 0.020(4) 0.001(3) 0.005(3) 0.005(3)
C4 0.022(4) 0.021(4) 0.034(5) 0.001(3) 0.006(3) 0.002(3)
C5 0.031(5) 0.022(4) 0.024(4) -0.009(3) 0.008(4) -0.001(3)
C6 0.020(4) 0.023(4) 0.019(4) 0.000(3) 0.000(3) -0.003(3)

loop_
_atom_type_symbol
_atom_type_description
_atom_type_scat_dispersion_real
_atom_type_scat_dispersion_imag
_atom_type_scat_source
C C 0.0033 0.0016 'International Tables Vol C Tables 4.2.6.8 and 6.1.1.4'
H H 0.0000 0.0000 'International Tables Vol C Tables 4.2.6.8 and 6.1.1.4'
N N 0.0061 0.0033 'International Tables Vol C Tables 4.2.6.8 and 6.1.1.4'
O O 0.0106 0.0060 'International Tables Vol C Tables 4.2.6.8 and 6.1.1.4'
Pb Pb -3.3944 10.1111 'International Tables Vol C Tables 4.2.6.8 and 6.1.1.4'

loop_
_geom_angle_atom_site_label_1
_geom_angle_atom_site_label_2
_geom_angle_atom_site_label_3
_geom_angle_site_symmetry_1
_geom_angle_site_symmetry_3
_geom_angle
_geom_angle_publ_flag
O1 Pb1 OW1 . . 71.18(17) ?
O1 Pb1 O2 . 4_575 72.76(18) ?
OW1 Pb1 O2 . 4_575 129.16(16) ?
O1 Pb1 OW1 . 3_676 138.72(17) ?
OW1 Pb1 OW1 . 3_676 67.60(17) ?
O2 Pb1 OW1 4_575 3_676 135.05(17) ?
O1 Pb1 N1 . 4_576 98.4(2) ?
OW1 Pb1 N1 . 4_576 72.65(17) ?
O2 Pb1 N1 4_575 4_576 147.74(19) ?
OW1 Pb1 N1 3_676 4_576 71.54(18) ?
O1 Pb1 N1 . . 106.33(19) ?
OW1 Pb1 N1 . . 148.52(18) ?
O2 Pb1 N1 4_575 . 76.2(2) ?
OW1 Pb1 N1 3_676 . 109.77(17) ?
N1 Pb1 N1 4_576 . 76.86(14) ?
C1 O1 Pb1 . . 107.2(5) ?
C1 O2 Pb1 . 4_576 125.6(5) ?
Pb1 OW1 Pb1 . 3_676 112.40(17) y
Pb1 OW1 H1WA . . 100(6) ?
Pb1 OW1 H1WA 3_676 . 115(6) ?
Pb1 OW1 H1WB . . 114(6) ?
Pb1 OW1 H1WB 3_676 . 106(6) ?
H1WA OW1 H1WB . . 109(5) ?
N2 N1 Pb1 . 4_575 113.9(5) ?
N2 N1 Pb1 . . 114.8(5) ?
Pb1 N1 Pb1 4_575 . 110.4(2) y
N3 N2 N1 . . 179.7(10) ?
C5 N4 C4 . . 118.3(6) ?
O2 C1 O1 . . 124.8(7) ?
O2 C1 C2 . . 119.4(7) ?
O1 C1 C2 . . 115.8(6) ?
C6 C2 C3 . . 118.7(7) ?
C6 C2 C1 . . 121.0(7) ?
C3 C2 C1 . . 120.2(7) ?
C4 C3 C2 . . 118.9(7) ?
C4 C3 H3 . . 120.5 ?
C2 C3 H3 . . 120.5 ?
N4 C4 C3 . . 122.6(7) ?
N4 C4 H4 . . 118.7 ?
C3 C4 H4 . . 118.7 ?
N4 C5 C6 . . 123.7(8) ?
N4 C5 H5 . . 118.1 ?
C6 C5 H5 . . 118.1 ?
C2 C6 C5 . . 117.7(7) ?
C2 C6 H6 . . 121.2 ?
C5 C6 H6 . . 121.2 ?

loop_
_geom_bond_atom_site_label_1
_geom_bond_atom_site_label_2
_geom_bond_site_symmetry_2
_geom_bond_distance
_geom_bond_publ_flag
Pb1 O1 . 2.518(5) y
Pb1 OW1 . 2.662(5) y
Pb1 O2 4_575 2.704(6) y
Pb1 OW1 3_676 2.729(5) y
Pb1 N1 4_576 2.744(7) y
Pb1 N1 . 2.754(7) y
O1 C1 . 1.266(9) ?
O2 C1 . 1.259(9) ?
O2 Pb1 4_576 2.704(6) ?
OW1 Pb1 3_676 2.729(5) ?
OW1 H1WA . 0.84(7) ?
OW1 H1WB . 0.84(7) ?
N1 N2 . 1.198(10) ?
N1 Pb1 4_575 2.744(7) ?
N2 N3 . 1.181(10) ?
N4 C5 . 1.334(10) ?
N4 C4 . 1.339(12) ?
C1 C2 . 1.516(10) ?
C2 C6 . 1.381(12) ?
C2 C3 . 1.417(10) ?
C3 C4 . 1.387(10) ?
C3 H3 . 0.9300 ?
C4 H4 . 0.9300 ?
C5 C6 . 1.412(11) ?
C5 H5 . 0.9300 ?
C6 H6 . 0.9300 ?

loop_
_geom_hbond_atom_site_label_D
_geom_hbond_atom_site_label_H
_geom_hbond_atom_site_label_A
_geom_hbond_site_symmetry_A
_geom_hbond_distance_DH
_geom_hbond_distance_HA
_geom_hbond_distance_DA
_geom_hbond_angle_DHA
OW1 H1WA N4 2 0.84(7) 1.91(4) 2.711(8) 160(8)
OW1 H1WB O2 4_576 0.84(7) 1.98(4) 2.790(8) 164(9)
